data_1527688
loop_
_publ_author_name
'Krebs, B.'
'Henkel, G.'

_publ_section_title
;
 Die Kristallstruktur von Ti7 Cl16 und Ti7 Br16: Verbindungen mit
 trigonalen Ti3-Clustern
;
_journal_name_full 'Zeitschrift fuer Anorganische und Allgemeine Chemie'
_journal_page_first 149
_journal_page_last 156
_journal_volume 474
_journal_year 1981
_chemical_formula_sum 'Cl16 Ti7'
_chemical_name_systematic 'Ti7 Cl16'
_space_group_IT_number 58
_symmetry_space_group_name_Hall '-P 2 2n'
_symmetry_space_group_name_H-M 'P n n m'
_cell_angle_alpha 90
_cell_angle_beta 90
_cell_angle_gamma 90
_cell_formula_units_Z 2
_cell_length_a 14.421
_cell_length_b 9.987
_cell_length_c 6.89
_cell_volume 992.315
_citation_journal_id_ASTM ZAACAB
_cod_data_source_file Krebs_ZAACAB_1981_1411.cif
_cod_data_source_block Cl16Ti7
_cod_original_cell_volume 992.3152
_cod_database_code 1527688

loop_
_symmetry_equiv_pos_as_xyz
x,y,z
-x,-y,z
x+1/2,-y+1/2,-z+1/2
-x+1/2,y+1/2,-z+1/2
-x,-y,-z
x,y,-z
-x-1/2,y-1/2,z-1/2
x-1/2,-y-1/2,z-1/2

loop_
_atom_site_label
_atom_site_type_symbol
_atom_site_fract_x
_atom_site_fract_y
_atom_site_fract_z
_atom_site_occupancy
_atom_site_U_iso_or_equiv
Cl3 Cl-1 0.24973 0.23742 0 1 0.0
Ti3 Ti+2 0.13552 0.2613 0.28573 1 0.0
Cl4 Cl-1 0.26781 0.23746 0.5 1 0.0
Cl2 Cl-1 0.0171 0.24995 0 1 0.0
Ti2 Ti+2 0.23482 0.47382 0.5 1 0.0
Cl6 Cl-1 0.12467 0.49561 0.24884 1 0.0
Cl1 Cl-1 0.00768 0.24042 0.5 1 0.0
Ti1 Ti+2 0 0 0 1 0.0
Cl5 Cl-1 0.13355 0.00311 0.2467 1 0.0
